data_1561789
loop_
_publ_author_name
'Tang, Chunying'
'Lu, Jialin'
'Han, Jingyu'
'Liu, Yun'
'Shen, Yali'
'Jia, Dingxian'

_publ_section_title
;
 Complexations of Ln(III) with SnS4H and Sn2S6: Solvothermal syntheses and
 characterizations of lanthanide coordination polymers with thiostannate
 and polyamine mixed ligands
;
_journal_name_full 'Journal of Solid State Chemistry'
_journal_page_first 118
_journal_page_last 125
_journal_paper_doi 10.1016/j.jssc.2015.06.008
_journal_volume 230
_journal_year 2015
_chemical_formula_moiety 'C16 H50 N10 O3 S6 Sm2 Sn2'
_chemical_formula_sum 'C16 H50 N10 O3 S6 Sm2 Sn2'
_chemical_formula_weight 1161.10
_space_group_IT_number 15
_space_group_name_Hall '-C 2yc'
_space_group_name_H-M_alt 'C 1 2/c 1'
_symmetry_cell_setting monoclinic
_symmetry_Int_Tables_number 15
_symmetry_space_group_name_Hall '-C 2yc'
_symmetry_space_group_name_H-M 'C 1 2/c 1'
_atom_sites_solution_hydrogens geom
_atom_sites_solution_primary direct
_atom_sites_solution_secondary difmap
_audit_creation_method SHELXL-97
_cell_angle_alpha 90.00
_cell_angle_beta 124.675(2)
_cell_angle_gamma 90.00
_cell_formula_units_Z 4
_cell_length_a 21.487(2)
_cell_length_b 12.8199(8)
_cell_length_c 17.7162(16)
_cell_measurement_reflns_used 8221
_cell_measurement_temperature 223(2)
_cell_measurement_theta_max 25.35
_cell_measurement_theta_min 3.2
_cell_volume 4013.4(6)
_computing_cell_refinement CrystalClear
_computing_data_collection CrystalClear
_computing_data_reduction CrystalStructure
_computing_structure_refinement 'SHELXL-97 (Sheldrick, 1997)'
_computing_structure_solution 'SHELXS-97 (Sheldrick, 1990)'
_diffrn_ambient_temperature 223(2)
_diffrn_detector_area_resol_mean 14.63
_diffrn_measured_fraction_theta_full 0.992
_diffrn_measured_fraction_theta_max 0.992
_diffrn_measurement_device_type 'Rigaku Saturn'
_diffrn_measurement_method \w
_diffrn_radiation_monochromator graphite
_diffrn_radiation_source 'fine-focus sealed tube'
_diffrn_radiation_type MoK\a
_diffrn_radiation_wavelength 0.71075
_diffrn_reflns_av_R_equivalents 0.0251
_diffrn_reflns_av_sigmaI/netI 0.0315
_diffrn_reflns_limit_h_max 23
_diffrn_reflns_limit_h_min -25
_diffrn_reflns_limit_k_max 15
_diffrn_reflns_limit_k_min -14
_diffrn_reflns_limit_l_max 21
_diffrn_reflns_limit_l_min -18
_diffrn_reflns_number 9475
_diffrn_reflns_theta_full 25.35
_diffrn_reflns_theta_max 25.35
_diffrn_reflns_theta_min 3.18
_exptl_absorpt_coefficient_mu 4.457
_exptl_absorpt_correction_T_max 0.6642
_exptl_absorpt_correction_T_min 0.4693
_exptl_absorpt_correction_type multi-scan
_exptl_absorpt_process_details 'Jacobson, R. (1998) Private communication'
_exptl_crystal_colour colorless
_exptl_crystal_density_diffrn 1.922
_exptl_crystal_density_method 'not measured'
_exptl_crystal_description prism
_exptl_crystal_F_000 2240
_exptl_crystal_size_max 0.20
_exptl_crystal_size_mid 0.15
_exptl_crystal_size_min 0.10
_refine_diff_density_max 0.966
_refine_diff_density_min -0.896
_refine_diff_density_rms 0.153
_refine_ls_extinction_method none
_refine_ls_goodness_of_fit_ref 1.114
_refine_ls_hydrogen_treatment constr
_refine_ls_matrix_type full
_refine_ls_number_parameters 177
_refine_ls_number_reflns 3648
_refine_ls_number_restraints 1
_refine_ls_restrained_S_all 1.116
_refine_ls_R_factor_all 0.0381
_refine_ls_R_factor_gt 0.0313
_refine_ls_shift/su_max 0.000
_refine_ls_shift/su_mean 0.000
_refine_ls_structure_factor_coef Fsqd
_refine_ls_weighting_details 'calc w=1/[\s^2^(Fo^2^)+(0.0394P)^2^+2.0298P] where P=(Fo^2^+2Fc^2^)/3'
_refine_ls_weighting_scheme calc
_refine_ls_wR_factor_gt 0.0729
_refine_ls_wR_factor_ref 0.0759
_reflns_number_gt 3224
_reflns_number_total 3648
_reflns_threshold_expression >2sigma(I)
_cod_data_source_file JSSC-2015-230-118.cif
_cod_data_source_block complex_2b
_cod_original_sg_symbol_H-M 'C 2/c'
_cod_database_code 1561789

loop_
_symmetry_equiv_pos_as_xyz
'x, y, z'
'-x, y, -z+1/2'
'x+1/2, y+1/2, z'
'-x+1/2, y+1/2, -z+1/2'
'-x, -y, -z'
'x, -y, z-1/2'
'-x+1/2, -y+1/2, -z'
'x+1/2, -y+1/2, z-1/2'

loop_
_atom_site_label
_atom_site_type_symbol
_atom_site_fract_x
_atom_site_fract_y
_atom_site_fract_z
_atom_site_U_iso_or_equiv
_atom_site_adp_type
_atom_site_occupancy
_atom_site_symmetry_multiplicity
_atom_site_calc_flag
_atom_site_refinement_flags
_atom_site_disorder_assembly
_atom_site_disorder_group
Sn1 Sn 0.078401(18) 0.46085(3) 0.50946(2) 0.03183(11) Uani 1 1 d . . .
S1 S 0.06778(7) 0.34920(11) 0.39734(9) 0.0377(3) Uani 1 1 d . . .
S2 S 0.20131(8) 0.50950(12) 0.62648(10) 0.0425(3) Uani 1 1 d . . .
S3 S -0.00451(8) 0.61230(11) 0.43764(9) 0.0396(3) Uani 1 1 d . . .
Sm1 Sm 0.203360(14) 0.344906(19) 0.401621(17) 0.02704(10) Uani 1 1 d . . .
O1 O 0.23935(19) 0.1760(3) 0.4414(2) 0.0306(8) Uani 1 1 d . . .
H1 H 0.2322 0.1227 0.4007 0.037 Uiso 1 1 calc R . .
N1 N 0.1032(2) 0.2428(4) 0.2534(3) 0.0391(11) Uani 1 1 d . . .
H1A H 0.1024 0.1755 0.2690 0.047 Uiso 1 1 calc R . .
H1B H 0.0568 0.2707 0.2307 0.047 Uiso 1 1 calc R . .
N2 N 0.2413(3) 0.3184(4) 0.2874(3) 0.0392(11) Uani 1 1 d . . .
H2 H 0.2276 0.3787 0.2534 0.047 Uiso 1 1 calc R . .
N3 N 0.3452(3) 0.3858(4) 0.4713(3) 0.0456(12) Uani 1 1 d . . .
H3 H 0.3716 0.3288 0.5069 0.055 Uiso 1 1 calc R . .
N4 N 0.2423(3) 0.5377(3) 0.4637(3) 0.0441(12) Uani 1 1 d . . .
H4 H 0.2428 0.5401 0.5160 0.053 Uiso 1 1 calc R . .
N5 N 0.1233(3) 0.4886(4) 0.2786(3) 0.0460(12) Uani 1 1 d . . .
H5A H 0.1234 0.4751 0.2283 0.055 Uiso 1 1 calc R . .
H5B H 0.0746 0.4836 0.2614 0.055 Uiso 1 1 calc R . .
C1 C 0.1162(3) 0.2433(5) 0.1804(4) 0.0460(14) Uani 1 1 d . . .
H1C H 0.0969 0.3085 0.1455 0.055 Uiso 1 1 calc R . .
H1D H 0.0888 0.1852 0.1382 0.055 Uiso 1 1 calc R . .
C2 C 0.1990(3) 0.2334(5) 0.2207(4) 0.0478(15) Uani 1 1 d . . .
H2A H 0.2176 0.1658 0.2515 0.057 Uiso 1 1 calc R . .
H2B H 0.2072 0.2369 0.1717 0.057 Uiso 1 1 calc R . .
C3 C 0.3234(3) 0.3079(5) 0.3332(4) 0.0510(16) Uani 1 1 d . . .
H3A H 0.3355 0.3127 0.2877 0.061 Uiso 1 1 calc R . .
H3B H 0.3402 0.2396 0.3632 0.061 Uiso 1 1 calc R . .
C4 C 0.3636(4) 0.3927(6) 0.4033(5) 0.0594(18) Uani 1 1 d . . .
H4A H 0.4184 0.3856 0.4340 0.071 Uiso 1 1 calc R . .
H4B H 0.3481 0.4609 0.3730 0.071 Uiso 1 1 calc R . .
C5 C 0.3728(4) 0.4738(5) 0.5351(5) 0.0619(18) Uani 1 1 d . . .
H5C H 0.4231 0.4944 0.5517 0.074 Uiso 1 1 calc R . .
H5D H 0.3776 0.4526 0.5913 0.074 Uiso 1 1 calc R . .
C6 C 0.3207(4) 0.5638(5) 0.4936(5) 0.0668(19) Uani 1 1 d . . .
H6A H 0.3196 0.5885 0.4405 0.080 Uiso 1 1 calc R . .
H6B H 0.3400 0.6207 0.5385 0.080 Uiso 1 1 calc R . .
C7 C 0.1868(4) 0.6159(5) 0.4018(5) 0.068(2) Uani 1 1 d D . .
H7A H 0.1490 0.6234 0.4158 0.082 Uiso 1 1 calc R . .
H7B H 0.2128 0.6831 0.4145 0.082 Uiso 1 1 calc R . .
C8 C 0.1490(6) 0.5945(6) 0.3079(5) 0.081(4) Uani 1 1 d D . .
H8A H 0.1827 0.6130 0.2894 0.127 Uiso 1 1 calc R . .
H8B H 0.1048 0.6407 0.2744 0.127 Uiso 1 1 calc R . .
O2 O 0.098(3) 0.994(4) 0.253(3) 0.113(3) Uiso 0.50 1 d P . .

loop_
_atom_site_aniso_label
_atom_site_aniso_U_11
_atom_site_aniso_U_22
_atom_site_aniso_U_33
_atom_site_aniso_U_23
_atom_site_aniso_U_13
_atom_site_aniso_U_12
Sn1 0.0285(2) 0.0437(2) 0.02182(19) -0.00066(14) 0.01340(16) 0.01132(15)
S1 0.0242(6) 0.0587(9) 0.0281(7) -0.0140(6) 0.0136(6) 0.0021(6)
S2 0.0341(7) 0.0531(8) 0.0309(7) -0.0123(6) 0.0130(6) 0.0065(6)
S3 0.0430(8) 0.0469(8) 0.0327(7) 0.0113(6) 0.0238(7) 0.0156(7)
Sm1 0.02650(15) 0.03265(15) 0.02267(15) 0.00334(10) 0.01440(12) 0.00656(10)
O1 0.0323(19) 0.0345(18) 0.0223(18) 0.0000(14) 0.0140(16) 0.0078(15)
N1 0.037(2) 0.046(3) 0.030(2) 0.002(2) 0.017(2) 0.009(2)
N2 0.045(3) 0.045(3) 0.036(3) 0.012(2) 0.028(2) 0.015(2)
N3 0.036(3) 0.055(3) 0.049(3) 0.006(2) 0.026(2) 0.002(2)
N4 0.044(3) 0.042(3) 0.040(3) 0.002(2) 0.020(2) 0.002(2)
N5 0.050(3) 0.041(3) 0.033(3) 0.009(2) 0.016(2) 0.011(2)
C1 0.051(3) 0.052(3) 0.029(3) 0.001(3) 0.019(3) 0.013(3)
C2 0.065(4) 0.052(3) 0.041(3) 0.007(3) 0.039(3) 0.022(3)
C3 0.057(4) 0.063(4) 0.053(4) 0.014(3) 0.043(3) 0.016(3)
C4 0.045(4) 0.080(5) 0.064(4) 0.012(4) 0.037(4) 0.005(3)
C5 0.038(3) 0.077(5) 0.056(4) -0.007(4) 0.018(3) -0.010(3)
C6 0.058(4) 0.051(4) 0.075(5) -0.005(4) 0.028(4) -0.012(3)
C7 0.070(5) 0.043(4) 0.065(5) 0.007(3) 0.023(4) 0.009(3)
C8 0.084(8) 0.057(4) 0.056(5) 0.007(4) 0.016(5) 0.003(5)

loop_
_atom_type_symbol
_atom_type_description
_atom_type_scat_dispersion_real
_atom_type_scat_dispersion_imag
_atom_type_scat_source
C C 0.0033 0.0016 'International Tables Vol C Tables 4.2.6.8 and 6.1.1.4'
H H 0.0000 0.0000 'International Tables Vol C Tables 4.2.6.8 and 6.1.1.4'
N N 0.0061 0.0033 'International Tables Vol C Tables 4.2.6.8 and 6.1.1.4'
O O 0.0106 0.0060 'International Tables Vol C Tables 4.2.6.8 and 6.1.1.4'
S S 0.1246 0.1234 'International Tables Vol C Tables 4.2.6.8 and 6.1.1.4'
Sn Sn -0.6537 1.4246 'International Tables Vol C Tables 4.2.6.8 and 6.1.1.4'
Sm Sm -0.1638 3.4418 'International Tables Vol C Tables 4.2.6.8 and 6.1.1.4'

loop_
_geom_angle_atom_site_label_1
_geom_angle_atom_site_label_2
_geom_angle_atom_site_label_3
_geom_angle
_geom_angle_site_symmetry_1
_geom_angle_site_symmetry_3
S2 Sn1 S1 115.50(5) . .
S2 Sn1 S3 114.59(5) . 5_566
S1 Sn1 S3 108.56(5) . 5_566
S2 Sn1 S3 111.82(5) . .
S1 Sn1 S3 110.60(5) . .
S3 Sn1 S3 93.69(5) 5_566 .
Sn1 S1 Sm1 112.33(5) . .
Sn1 S3 Sn1 86.31(5) 5_566 .
O1 Sm1 O1 70.43(13) . 7_556
O1 Sm1 N2 85.08(13) . .
O1 Sm1 N2 136.72(13) 7_556 .
O1 Sm1 N1 76.95(13) . .
O1 Sm1 N1 135.78(13) 7_556 .
N2 Sm1 N1 66.13(14) . .
O1 Sm1 N3 86.84(14) . .
O1 Sm1 N3 77.11(13) 7_556 .
N2 Sm1 N3 66.11(15) . .
N1 Sm1 N3 130.51(14) . .
O1 Sm1 N5 151.19(14) . .
O1 Sm1 N5 136.57(13) 7_556 .
N2 Sm1 N5 78.01(15) . .
N1 Sm1 N5 74.92(14) . .
N3 Sm1 N5 106.86(16) . .
O1 Sm1 N4 142.34(13) . .
O1 Sm1 N4 77.48(13) 7_556 .
N2 Sm1 N4 106.38(15) . .
N1 Sm1 N4 140.64(14) . .
N3 Sm1 N4 66.87(15) . .
N5 Sm1 N4 65.79(14) . .
O1 Sm1 S1 100.82(9) . .
O1 Sm1 S1 82.68(9) 7_556 .
N2 Sm1 S1 138.16(11) . .
N1 Sm1 S1 74.89(10) . .
N3 Sm1 S1 154.60(11) . .
N5 Sm1 S1 77.76(12) . .
N4 Sm1 S1 93.96(11) . .
O1 Sm1 Sm1 35.72(8) . 7_556
O1 Sm1 Sm1 34.71(8) 7_556 7_556
N2 Sm1 Sm1 113.53(10) . 7_556
N1 Sm1 Sm1 107.92(10) . 7_556
N3 Sm1 Sm1 80.12(11) . 7_556
N5 Sm1 Sm1 168.39(12) . 7_556
N4 Sm1 Sm1 110.12(10) . 7_556
S1 Sm1 Sm1 91.98(3) . 7_556
Sm1 O1 Sm1 109.57(13) . 7_556
Sm1 O1 H1 125.2 . .
Sm1 O1 H1 125.2 7_556 .
C1 N1 Sm1 114.9(3) . .
C1 N1 H1A 108.5 . .
Sm1 N1 H1A 108.5 . .
C1 N1 H1B 108.5 . .
Sm1 N1 H1B 108.5 . .
H1A N1 H1B 107.5 . .
C3 N2 C2 111.9(4) . .
C3 N2 Sm1 113.0(3) . .
C2 N2 Sm1 113.4(3) . .
C3 N2 H2 105.9 . .
C2 N2 H2 105.9 . .
Sm1 N2 H2 105.9 . .
C5 N3 C4 114.0(5) . .
C5 N3 Sm1 111.8(4) . .
C4 N3 Sm1 114.3(4) . .
C5 N3 H3 105.2 . .
C4 N3 H3 105.2 . .
Sm1 N3 H3 105.2 . .
C7 N4 C6 112.7(5) . .
C7 N4 Sm1 113.5(4) . .
C6 N4 Sm1 112.6(4) . .
C7 N4 H4 105.7 . .
C6 N4 H4 105.7 . .
Sm1 N4 H4 105.7 . .
C8 N5 Sm1 115.3(4) . .
C8 N5 H5A 108.5 . .
Sm1 N5 H5A 108.5 . .
C8 N5 H5B 108.5 . .
Sm1 N5 H5B 108.5 . .
H5A N5 H5B 107.5 . .
N1 C1 C2 110.4(4) . .
N1 C1 H1C 109.6 . .
C2 C1 H1C 109.6 . .
N1 C1 H1D 109.6 . .
C2 C1 H1D 109.6 . .
H1C C1 H1D 108.1 . .
N2 C2 C1 110.0(4) . .
N2 C2 H2A 109.7 . .
C1 C2 H2A 109.7 . .
N2 C2 H2B 109.7 . .
C1 C2 H2B 109.7 . .
H2A C2 H2B 108.2 . .
N2 C3 C4 109.7(5) . .
N2 C3 H3A 109.7 . .
C4 C3 H3A 109.7 . .
N2 C3 H3B 109.7 . .
C4 C3 H3B 109.7 . .
H3A C3 H3B 108.2 . .
N3 C4 C3 109.8(5) . .
N3 C4 H4A 109.7 . .
C3 C4 H4A 109.7 . .
N3 C4 H4B 109.7 . .
C3 C4 H4B 109.7 . .
H4A C4 H4B 108.2 . .
N3 C5 C6 111.0(5) . .
N3 C5 H5C 109.4 . .
C6 C5 H5C 109.4 . .
N3 C5 H5D 109.4 . .
C6 C5 H5D 109.4 . .
H5C C5 H5D 108.0 . .
C5 C6 N4 112.6(5) . .
C5 C6 H6A 109.1 . .
N4 C6 H6A 109.1 . .
C5 C6 H6B 109.1 . .
N4 C6 H6B 109.1 . .
H6A C6 H6B 107.8 . .
C8 C7 N4 115.6(6) . .
C8 C7 H7A 108.4 . .
N4 C7 H7A 108.4 . .
C8 C7 H7B 108.4 . .
N4 C7 H7B 108.4 . .
H7A C7 H7B 107.5 . .
C7 C8 N5 117.0(7) . .
C7 C8 H8A 108.0 . .
N5 C8 H8A 108.0 . .
C7 C8 H8B 108.0 . .
N5 C8 H8B 108.0 . .
H8A C8 H8B 107.3 . .

loop_
_geom_bond_atom_site_label_1
_geom_bond_atom_site_label_2
_geom_bond_distance
_geom_bond_site_symmetry_2
Sn1 S2 2.3306(14) .
Sn1 S1 2.3517(13) .
Sn1 S3 2.4438(14) 5_566
Sn1 S3 2.4461(14) .
S1 Sm1 2.8713(13) .
S3 Sn1 2.4438(14) 5_566
Sm1 O1 2.272(3) .
Sm1 O1 2.330(3) 7_556
Sm1 N2 2.598(4) .
Sm1 N1 2.609(4) .
Sm1 N3 2.609(4) .
Sm1 N5 2.614(4) .
Sm1 N4 2.640(5) .
Sm1 Sm1 3.7603(5) 7_556
O1 Sm1 2.330(3) 7_556
O1 H1 0.9400 .
N1 C1 1.472(7) .
N1 H1A 0.9100 .
N1 H1B 0.9100 .
N2 C3 1.469(7) .
N2 C2 1.478(8) .
N2 H2 0.9200 .
N3 C5 1.463(8) .
N3 C4 1.468(8) .
N3 H3 0.9200 .
N4 C7 1.463(8) .
N4 C6 1.489(8) .
N4 H4 0.9200 .
N5 C8 1.446(9) .
N5 H5A 0.9100 .
N5 H5B 0.9100 .
C1 C2 1.499(8) .
C1 H1C 0.9800 .
C1 H1D 0.9800 .
C2 H2A 0.9800 .
C2 H2B 0.9800 .
C3 C4 1.500(9) .
C3 H3A 0.9800 .
C3 H3B 0.9800 .
C4 H4A 0.9800 .
C4 H4B 0.9800 .
C5 C6 1.479(9) .
C5 H5C 0.9800 .
C5 H5D 0.9800 .
C6 H6A 0.9800 .
C6 H6B 0.9800 .
C7 C8 1.401(9) .
C7 H7A 0.9800 .
C7 H7B 0.9800 .
C8 H8A 0.9800 .
C8 H8B 0.9800 .

loop_
_geom_hbond_atom_site_label_D
_geom_hbond_atom_site_label_H
_geom_hbond_atom_site_label_A
_geom_hbond_distance_DH
_geom_hbond_distance_HA
_geom_hbond_distance_DA
_geom_hbond_angle_DHA
_geom_hbond_site_symmetry_A
O1 H1 S2 0.94 2.43 3.235(3) 143.1 7_556
N1 H1B S1 0.91 2.53 3.365(4) 152.5 2
N2 H2 S2 0.92 2.45 3.309(5) 156.2 6_565
N3 H3 S1 0.92 2.70 3.611(5) 173.0 7_556
N4 H4 S2 0.92 2.60 3.479(5) 159.9 .

loop_
_geom_torsion_atom_site_label_1
_geom_torsion_atom_site_label_2
_geom_torsion_atom_site_label_3
_geom_torsion_atom_site_label_4
_geom_torsion
_geom_torsion_site_symmetry_1
_geom_torsion_site_symmetry_2
_geom_torsion_site_symmetry_3
_geom_torsion_site_symmetry_4
S2 Sn1 S1 Sm1 -16.35(8) . . . .
S3 Sn1 S1 Sm1 -146.64(5) 5_566 . . .
S3 Sn1 S1 Sm1 111.91(6) . . . .
S2 Sn1 S3 Sn1 -118.36(5) . . . 5_566
S1 Sn1 S3 Sn1 111.41(5) . . . 5_566
S3 Sn1 S3 Sn1 0.0 5_566 . . 5_566
Sn1 S1 Sm1 O1 115.74(10) . . . .
Sn1 S1 Sm1 O1 47.36(10) . . . 7_556
Sn1 S1 Sm1 N2 -149.52(15) . . . .
Sn1 S1 Sm1 N1 -171.10(12) . . . .
Sn1 S1 Sm1 N3 10.0(3) . . . .
Sn1 S1 Sm1 N5 -93.64(12) . . . .
Sn1 S1 Sm1 N4 -29.46(12) . . . .
Sn1 S1 Sm1 Sm1 80.87(5) . . . 7_556
O1 Sm1 O1 Sm1 0.0 7_556 . . 7_556
N2 Sm1 O1 Sm1 143.72(17) . . . 7_556
N1 Sm1 O1 Sm1 -149.67(17) . . . 7_556
N3 Sm1 O1 Sm1 77.44(16) . . . 7_556
N5 Sm1 O1 Sm1 -162.4(3) . . . 7_556
N4 Sm1 O1 Sm1 33.1(3) . . . 7_556
S1 Sm1 O1 Sm1 -78.14(13) . . . 7_556
O1 Sm1 N1 C1 -101.1(4) . . . .
O1 Sm1 N1 C1 -144.1(3) 7_556 . . .
N2 Sm1 N1 C1 -10.8(3) . . . .
N3 Sm1 N1 C1 -26.9(4) . . . .
N5 Sm1 N1 C1 72.6(4) . . . .
N4 Sm1 N1 C1 76.2(4) . . . .
S1 Sm1 N1 C1 153.7(4) . . . .
Sm1 Sm1 N1 C1 -119.2(3) 7_556 . . .
O1 Sm1 N2 C3 -69.9(4) . . . .
O1 Sm1 N2 C3 -15.5(5) 7_556 . . .
N1 Sm1 N2 C3 -147.8(4) . . . .
N3 Sm1 N2 C3 18.8(4) . . . .
N5 Sm1 N2 C3 133.5(4) . . . .
N4 Sm1 N2 C3 73.5(4) . . . .
S1 Sm1 N2 C3 -170.7(3) . . . .
Sm1 Sm1 N2 C3 -47.8(4) 7_556 . . .
O1 Sm1 N2 C2 58.8(3) . . . .
O1 Sm1 N2 C2 113.2(4) 7_556 . . .
N1 Sm1 N2 C2 -19.1(3) . . . .
N3 Sm1 N2 C2 147.5(4) . . . .
N5 Sm1 N2 C2 -97.8(4) . . . .
N4 Sm1 N2 C2 -157.8(3) . . . .
S1 Sm1 N2 C2 -42.0(4) . . . .
Sm1 Sm1 N2 C2 80.9(3) 7_556 . . .
O1 Sm1 N3 C5 -130.3(4) . . . .
O1 Sm1 N3 C5 -59.6(4) 7_556 . . .
N2 Sm1 N3 C5 143.7(4) . . . .
N1 Sm1 N3 C5 159.9(4) . . . .
N5 Sm1 N3 C5 75.5(4) . . . .
N4 Sm1 N3 C5 22.1(4) . . . .
S1 Sm1 N3 C5 -21.5(6) . . . .
Sm1 Sm1 N3 C5 -94.9(4) 7_556 . . .
O1 Sm1 N3 C4 98.3(4) . . . .
O1 Sm1 N3 C4 168.9(4) 7_556 . . .
N2 Sm1 N3 C4 12.3(4) . . . .
N1 Sm1 N3 C4 28.4(5) . . . .
N5 Sm1 N3 C4 -55.9(5) . . . .
N4 Sm1 N3 C4 -109.4(5) . . . .
S1 Sm1 N3 C4 -152.9(4) . . . .
Sm1 Sm1 N3 C4 133.6(4) 7_556 . . .
O1 Sm1 N4 C7 -174.6(4) . . . .
O1 Sm1 N4 C7 -142.7(5) 7_556 . . .
N2 Sm1 N4 C7 81.9(5) . . . .
N1 Sm1 N4 C7 9.7(6) . . . .
N3 Sm1 N4 C7 136.1(5) . . . .
N5 Sm1 N4 C7 13.5(4) . . . .
S1 Sm1 N4 C7 -61.1(5) . . . .
Sm1 Sm1 N4 C7 -154.7(4) 7_556 . . .
O1 Sm1 N4 C6 55.8(5) . . . .
O1 Sm1 N4 C6 87.6(4) 7_556 . . .
N2 Sm1 N4 C6 -47.8(4) . . . .
N1 Sm1 N4 C6 -119.9(4) . . . .
N3 Sm1 N4 C6 6.4(4) . . . .
N5 Sm1 N4 C6 -116.1(5) . . . .
S1 Sm1 N4 C6 169.2(4) . . . .
Sm1 Sm1 N4 C6 75.6(4) 7_556 . . .
O1 Sm1 N5 C8 -162.9(5) . . . .
O1 Sm1 N5 C8 41.6(6) 7_556 . . .
N2 Sm1 N5 C8 -107.6(6) . . . .
N1 Sm1 N5 C8 -175.8(6) . . . .
N3 Sm1 N5 C8 -47.4(6) . . . .
N4 Sm1 N5 C8 6.7(6) . . . .
S1 Sm1 N5 C8 106.8(6) . . . .
Sm1 Sm1 N5 C8 78.4(8) 7_556 . . .
Sm1 N1 C1 C2 39.0(6) . . . .
C3 N2 C2 C1 176.3(5) . . . .
Sm1 N2 C2 C1 47.0(5) . . . .
N1 C1 C2 N2 -56.9(6) . . . .
C2 N2 C3 C4 -177.2(5) . . . .
Sm1 N2 C3 C4 -47.7(6) . . . .
C5 N3 C4 C3 -171.7(5) . . . .
Sm1 N3 C4 C3 -41.3(6) . . . .
N2 C3 C4 N3 59.2(7) . . . .
C4 N3 C5 C6 82.0(7) . . . .
Sm1 N3 C5 C6 -49.6(7) . . . .
N3 C5 C6 N4 57.3(8) . . . .
C7 N4 C6 C5 -164.7(6) . . . .
Sm1 N4 C6 C5 -34.7(7) . . . .
C6 N4 C7 C8 95.2(9) . . . .
Sm1 N4 C7 C8 -34.4(9) . . . .
N4 C7 C8 N5 42.8(12) . . . .
Sm1 N5 C8 C7 -28.5(11) . . . .
